data_4310761
loop_
_publ_author_name
'Lan-Chang Liang'
'Mei-Hui Huang'
'Chen-Hsiung Hung'

_publ_section_title
;
 Aluminum Complexes Incorporating Bidentate Amido Phosphine Ligands
;
_journal_name_full 'Inorganic Chemistry'
_journal_page_first 2166
_journal_page_last 2174
_journal_paper_doi 10.1021/ic035373q
_journal_volume 43
_journal_year 2004
_chemical_formula_sum 'C34 H39 Al Cl2 N O2 P'
_chemical_formula_weight 622.51
_chemical_name_systematic
; 
 ? 
;
_space_group_IT_number 14
_symmetry_cell_setting monoclinic
_symmetry_space_group_name_Hall '-P 2yn'
_symmetry_space_group_name_H-M 'P 1 21/n 1'
_atom_sites_solution_hydrogens geom
_atom_sites_solution_primary direct
_atom_sites_solution_secondary difmap
_audit_creation_method SHELXL-97
_cell_angle_alpha 90.00
_cell_angle_beta 90.000(5)
_cell_angle_gamma 90.00
_cell_formula_units_Z 4
_cell_length_a 9.355(2)
_cell_length_b 9.997(2)
_cell_length_c 34.033(7)
_cell_measurement_temperature 150(2)
_cell_volume 3182.8(11)
_computing_cell_refinement 'Bruker SMART'
_computing_data_collection 'Bruker SMART'
_computing_data_reduction 'Bruker SHELXTL'
_computing_molecular_graphics 'Bruker SHELXTL'
_computing_publication_material 'Bruker SHELXTL'
_computing_structure_refinement 'SHELXL-97 (Sheldrick, 1997)'
_computing_structure_solution 'SHELXS-97 (Sheldrick, 1990)'
_diffrn_ambient_temperature 150(2)
_diffrn_measured_fraction_theta_full 0.841
_diffrn_measured_fraction_theta_max 0.841
_diffrn_measurement_device_type 'CCD area detector'
_diffrn_measurement_method 'phi and omega scans'
_diffrn_radiation_monochromator graphite
_diffrn_radiation_source 'fine-focus sealed tube'
_diffrn_radiation_type MoK\a
_diffrn_radiation_wavelength 0.71073
_diffrn_reflns_av_R_equivalents 0.0701
_diffrn_reflns_av_sigmaI/netI 0.1660
_diffrn_reflns_limit_h_max 2
_diffrn_reflns_limit_h_min -12
_diffrn_reflns_limit_k_max 12
_diffrn_reflns_limit_k_min -10
_diffrn_reflns_limit_l_max 33
_diffrn_reflns_limit_l_min -35
_diffrn_reflns_number 10934
_diffrn_reflns_theta_full 27.51
_diffrn_reflns_theta_max 27.51
_diffrn_reflns_theta_min 2.12
_exptl_absorpt_coefficient_mu 0.314
_exptl_absorpt_correction_T_max 0.9486
_exptl_absorpt_correction_T_min 0.5885
_exptl_absorpt_correction_type 'Empirical Used SADABS'
_exptl_crystal_colour 0.40
_exptl_crystal_density_diffrn 1.299
_exptl_crystal_density_method 'not measured'
_exptl_crystal_description Block
_exptl_crystal_F_000 1312
_exptl_crystal_size_max 0.32
_exptl_crystal_size_mid 0.22
_refine_diff_density_max 0.612
_refine_diff_density_min -0.473
_refine_diff_density_rms 0.120
_refine_ls_extinction_method none
_refine_ls_goodness_of_fit_ref 0.998
_refine_ls_hydrogen_treatment mixed
_refine_ls_matrix_type full
_refine_ls_number_parameters 372
_refine_ls_number_reflns 6147
_refine_ls_number_restraints 0
_refine_ls_restrained_S_all 0.998
_refine_ls_R_factor_all 0.1304
_refine_ls_R_factor_gt 0.0651
_refine_ls_shift/su_max 0.001
_refine_ls_shift/su_mean 0.000
_refine_ls_structure_factor_coef Fsqd
_refine_ls_weighting_details 'calc w=1/[\s^2^(Fo^2^)+(0.0504P)^2^+0.0000P] where P=(Fo^2^+2Fc^2^)/3'
_refine_ls_weighting_scheme calc
_refine_ls_wR_factor_gt 0.1368
_refine_ls_wR_factor_ref 0.1682
_reflns_number_gt 2760
_reflns_number_total 6147
_reflns_threshold_expression >2sigma(I)
_cod_data_source_file ic035373qsi20031127_125053_2.cif
_cod_data_source_block '[Me_NP]AlCl2(THF)'
_cod_depositor_comments
;
The following automatic conversions were performed:
'_symmetry_cell_setting' value 'Monoclinic' changed to 'monoclinic'
according to '/home/saulius/struct/CIF-dictionaries/cif_core.dic'
dictionary named 'cif_core.dic' version 2.4.1 from 2010-06-29.

Automatic conversion script
Id: cif_fix_enum 1527 2010-12-29 10:47:43Z saulius 
;
_cod_original_cell_volume 3182.9(12)
_cod_database_code 4310761

loop_
_symmetry_equiv_pos_as_xyz
'x, y, z'
'-x+1/2, y+1/2, -z+1/2'
'-x, -y, -z'
'x-1/2, -y-1/2, z-1/2'

loop_
_atom_site_label
_atom_site_type_symbol
_atom_site_fract_x
_atom_site_fract_y
_atom_site_fract_z
_atom_site_U_iso_or_equiv
_atom_site_adp_type
_atom_site_occupancy
_atom_site_symmetry_multiplicity
_atom_site_calc_flag
_atom_site_refinement_flags
_atom_site_disorder_assembly
_atom_site_disorder_group
Al1 Al 0.02071(14) 0.03557(16) 0.15069(5) 0.0254(4) Uani 1 1 d . . .
C1 C 0.3733(5) -0.1727(5) 0.14454(15) 0.0282(13) Uani 1 1 d . . .
C2 C 0.5189(5) -0.1437(6) 0.14466(16) 0.0335(14) Uani 1 1 d . . .
H2 H 0.5520 -0.0652 0.1319 0.040 Uiso 1 1 calc R . .
C3 C 0.6155(6) -0.2264(6) 0.16294(19) 0.0480(18) Uani 1 1 d . . .
H3 H 0.7142 -0.2041 0.1628 0.058 Uiso 1 1 calc R . .
C4 C 0.5708(5) -0.3405(6) 0.18134(17) 0.0400(16) Uani 1 1 d . . .
H4 H 0.6380 -0.3979 0.1938 0.048 Uiso 1 1 calc R . .
C5 C 0.4258(5) -0.3718(6) 0.18171(16) 0.0361(15) Uani 1 1 d . . .
H5 H 0.3945 -0.4527 0.1936 0.043 Uiso 1 1 calc R . .
C6 C 0.3281(5) -0.2874(6) 0.16518(15) 0.0299(14) Uani 1 1 d . . .
H6 H 0.2290 -0.3062 0.1676 0.036 Uiso 1 1 calc R . .
C7 C 0.2246(4) -0.1635(6) 0.07112(15) 0.0240(13) Uani 1 1 d . . .
C8 C 0.2458(5) -0.3032(6) 0.06756(16) 0.0277(13) Uani 1 1 d . . .
H8 H 0.2689 -0.3544 0.0902 0.033 Uiso 1 1 calc R . .
C9 C 0.2335(5) -0.3659(6) 0.03178(17) 0.0309(14) Uani 1 1 d . . .
H9 H 0.2489 -0.4597 0.0301 0.037 Uiso 1 1 calc R . .
C10 C 0.1997(5) -0.2965(7) -0.0011(2) 0.0418(16) Uani 1 1 d . . .
H10 H 0.1926 -0.3408 -0.0257 0.050 Uiso 1 1 calc R . .
C11 C 0.1757(5) -0.1593(7) 0.00160(19) 0.0417(16) Uani 1 1 d . . .
H11 H 0.1510 -0.1097 -0.0212 0.050 Uiso 1 1 calc R . .
C12 C 0.1876(5) -0.0959(6) 0.03720(17) 0.0346(15) Uani 1 1 d . . .
H12 H 0.1699 -0.0024 0.0386 0.042 Uiso 1 1 calc R . .
C13 C 0.3210(5) 0.0829(5) 0.10524(15) 0.0246(13) Uani 1 1 d . . .
C14 C 0.4386(5) 0.0963(6) 0.07994(16) 0.0345(15) Uani 1 1 d . . .
H14 H 0.4747 0.0193 0.0669 0.041 Uiso 1 1 calc R . .
C15 C 0.5034(5) 0.2188(6) 0.07345(17) 0.0396(16) Uani 1 1 d . . .
H15 H 0.5824 0.2264 0.0561 0.048 Uiso 1 1 calc R . .
C16 C 0.4510(5) 0.3290(6) 0.09271(16) 0.0348(15) Uani 1 1 d . . .
H16 H 0.4967 0.4130 0.0893 0.042 Uiso 1 1 calc R . .
C17 C 0.3314(5) 0.3200(5) 0.11729(15) 0.0286(13) Uani 1 1 d . . .
H17 H 0.2966 0.3980 0.1300 0.034 Uiso 1 1 calc R . .
C18 C 0.2620(5) 0.1965(5) 0.12343(14) 0.0213(12) Uani 1 1 d . . .
C19 C 0.0941(5) 0.3106(5) 0.16460(16) 0.0243(13) Uani 1 1 d . . .
C20 C 0.0152(5) 0.4056(6) 0.1443(2) 0.0386(16) Uani 1 1 d . . .
C21 C -0.0256(7) 0.5203(7) 0.1648(3) 0.068(3) Uani 1 1 d . . .
H21 H -0.0784 0.5874 0.1514 0.081 Uiso 1 1 calc R . .
C22 C 0.0076(8) 0.5397(8) 0.2035(3) 0.090(4) Uani 1 1 d . . .
H22 H -0.0261 0.6169 0.2169 0.108 Uiso 1 1 calc R . .
C23 C 0.0909(7) 0.4462(8) 0.2232(2) 0.063(2) Uani 1 1 d . . .
H23 H 0.1171 0.4613 0.2498 0.075 Uiso 1 1 calc R . .
C24 C 0.1362(5) 0.3302(6) 0.20411(18) 0.0365(16) Uani 1 1 d . . .
C25 C -0.0163(6) 0.3885(7) 0.1021(2) 0.062(2) Uani 1 1 d . . .
H25A H 0.0657 0.4187 0.0866 0.093 Uiso 1 1 calc R . .
H25B H -0.1007 0.4416 0.0952 0.093 Uiso 1 1 calc R . .
H25C H -0.0349 0.2939 0.0966 0.093 Uiso 1 1 calc R . .
C26 C 0.2328(6) 0.2330(7) 0.22580(18) 0.0516(19) Uani 1 1 d . . .
H26A H 0.2422 0.2611 0.2533 0.077 Uiso 1 1 calc R . .
H26B H 0.3273 0.2320 0.2134 0.077 Uiso 1 1 calc R . .
H26C H 0.1912 0.1431 0.2248 0.077 Uiso 1 1 calc R . .
C27 C -0.2635(5) 0.1915(6) 0.15569(16) 0.0342(15) Uani 1 1 d . . .
H27A H -0.3113 0.1269 0.1380 0.041 Uiso 1 1 calc R . .
H27B H -0.2307 0.2689 0.1400 0.041 Uiso 1 1 calc R . .
C28 C -0.3645(6) 0.2365(7) 0.18760(19) 0.055(2) Uani 1 1 d . . .
H28A H -0.4146 0.3199 0.1801 0.067 Uiso 1 1 calc R . .
H28B H -0.4361 0.1665 0.1937 0.067 Uiso 1 1 calc R . .
C29 C -0.2663(6) 0.2589(6) 0.22135(17) 0.0435(16) Uani 1 1 d . . .
H29A H -0.3186 0.2549 0.2466 0.052 Uiso 1 1 calc R . .
H29B H -0.2179 0.3467 0.2192 0.052 Uiso 1 1 calc R . .
C30 C -0.1602(5) 0.1459(6) 0.21813(15) 0.0332(14) Uani 1 1 d . . .
H30A H -0.0683 0.1698 0.2307 0.040 Uiso 1 1 calc R . .
H30B H -0.1978 0.0634 0.2305 0.040 Uiso 1 1 calc R . .
C31 C 0.8505(5) 0.6520(6) 0.03705(19) 0.0461(17) Uani 1 1 d . . .
H31A H 0.9149 0.5927 0.0219 0.055 Uiso 1 1 calc R . .
H31B H 0.9057 0.6930 0.0588 0.055 Uiso 1 1 calc R . .
C32 C 0.7895(6) 0.7580(6) 0.0110(2) 0.0522(18) Uani 1 1 d . . .
H32A H 0.7755 0.7250 -0.0161 0.063 Uiso 1 1 calc R . .
H32B H 0.8510 0.8386 0.0105 0.063 Uiso 1 1 calc R . .
C33 C 0.6468(6) 0.7859(7) 0.0314(2) 0.0571(19) Uani 1 1 d . . .
H33A H 0.6585 0.8497 0.0534 0.068 Uiso 1 1 calc R . .
H33B H 0.5755 0.8217 0.0126 0.068 Uiso 1 1 calc R . .
C34 C 0.6046(6) 0.6507(7) 0.0459(2) 0.074(2) Uani 1 1 d . . .
H34A H 0.5499 0.6584 0.0707 0.089 Uiso 1 1 calc R . .
H34B H 0.5441 0.6046 0.0262 0.089 Uiso 1 1 calc R . .
Cl1 Cl -0.10846(13) -0.02361(16) 0.10059(4) 0.0404(4) Uani 1 1 d . . .
Cl2 Cl 0.03280(14) -0.10041(14) 0.20003(4) 0.0386(4) Uani 1 1 d . . .
N1 N 0.1374(4) 0.1868(4) 0.14640(12) 0.0215(10) Uani 1 1 d . . .
O1 O -0.1430(3) 0.1283(3) 0.17564(10) 0.0284(9) Uani 1 1 d . . .
O2 O 0.7329(4) 0.5781(4) 0.05220(13) 0.0551(13) Uani 1 1 d . . .
P1 P 0.23955(13) -0.07521(14) 0.11744(4) 0.0259(4) Uani 1 1 d . . .

loop_
_atom_site_aniso_label
_atom_site_aniso_U_11
_atom_site_aniso_U_22
_atom_site_aniso_U_33
_atom_site_aniso_U_23
_atom_site_aniso_U_13
_atom_site_aniso_U_12
Al1 0.0237(7) 0.0195(9) 0.0331(11) -0.0019(8) 0.0020(7) -0.0017(7)
C1 0.030(3) 0.024(3) 0.031(4) -0.004(3) 0.007(2) -0.001(2)
C2 0.032(3) 0.030(4) 0.038(4) 0.012(3) -0.006(2) -0.006(3)
C3 0.030(3) 0.044(4) 0.070(5) 0.021(4) -0.006(3) 0.001(3)
C4 0.035(3) 0.043(4) 0.043(4) 0.011(3) -0.004(3) 0.011(3)
C5 0.041(3) 0.022(3) 0.045(4) 0.005(3) 0.004(3) 0.003(3)
C6 0.030(3) 0.030(4) 0.030(4) -0.005(3) 0.003(2) -0.002(3)
C7 0.015(2) 0.032(4) 0.024(4) -0.001(3) 0.003(2) -0.003(2)
C8 0.029(3) 0.026(4) 0.028(4) 0.006(3) -0.004(2) 0.003(2)
C9 0.030(3) 0.028(4) 0.035(4) -0.010(3) 0.000(3) -0.005(2)
C10 0.036(3) 0.042(4) 0.048(5) -0.009(4) 0.015(3) -0.010(3)
C11 0.039(3) 0.047(5) 0.039(4) 0.000(4) 0.007(3) -0.012(3)
C12 0.035(3) 0.034(4) 0.035(4) 0.000(3) 0.005(3) 0.001(3)
C13 0.028(2) 0.018(3) 0.027(4) 0.007(3) 0.003(2) 0.001(2)
C14 0.031(3) 0.027(4) 0.045(4) 0.000(3) 0.010(3) 0.001(3)
C15 0.023(3) 0.044(4) 0.051(4) 0.009(3) 0.010(3) -0.001(3)
C16 0.028(3) 0.030(4) 0.047(4) 0.007(3) 0.002(3) -0.007(3)
C17 0.027(2) 0.020(3) 0.039(4) 0.000(3) 0.001(2) -0.003(2)
C18 0.025(2) 0.027(3) 0.011(3) 0.006(3) -0.005(2) 0.003(2)
C19 0.020(2) 0.018(3) 0.035(4) -0.006(3) 0.002(2) -0.006(2)
C20 0.031(3) 0.019(3) 0.066(5) 0.009(3) 0.019(3) -0.001(3)
C21 0.041(3) 0.019(4) 0.143(8) 0.003(5) 0.039(5) 0.001(3)
C22 0.071(5) 0.028(5) 0.170(10) -0.042(6) 0.084(7) -0.022(4)
C23 0.055(4) 0.060(5) 0.073(6) -0.045(5) 0.031(4) -0.039(4)
C24 0.030(3) 0.035(4) 0.044(4) -0.013(3) 0.014(3) -0.015(3)
C25 0.040(3) 0.056(5) 0.091(6) 0.043(5) 0.000(4) 0.011(3)
C26 0.038(3) 0.073(5) 0.043(4) -0.014(4) -0.002(3) -0.017(3)
C27 0.025(2) 0.037(4) 0.040(4) 0.008(3) -0.011(2) 0.007(2)
C28 0.033(3) 0.061(5) 0.072(5) -0.008(4) 0.000(3) 0.013(3)
C29 0.047(3) 0.045(4) 0.039(4) 0.000(3) 0.006(3) 0.011(3)
C30 0.041(3) 0.029(4) 0.029(4) -0.004(3) 0.012(3) -0.002(3)
C31 0.029(3) 0.039(4) 0.071(5) 0.005(4) -0.001(3) -0.005(3)
C32 0.053(4) 0.034(4) 0.069(5) 0.005(4) 0.002(3) 0.002(3)
C33 0.049(4) 0.039(4) 0.083(6) -0.014(4) -0.009(4) 0.020(3)
C34 0.036(3) 0.048(5) 0.137(7) 0.009(5) 0.014(4) 0.011(3)
Cl1 0.0319(7) 0.0431(10) 0.0462(11) -0.0155(8) -0.0034(6) -0.0051(7)
Cl2 0.0402(7) 0.0296(9) 0.0461(10) 0.0119(7) 0.0153(7) 0.0090(6)
N1 0.0215(18) 0.018(3) 0.025(3) 0.001(2) 0.0011(18) 0.0022(17)
O1 0.0219(16) 0.024(2) 0.039(3) 0.0021(19) 0.0059(16) 0.0022(15)
O2 0.040(2) 0.038(3) 0.087(4) 0.020(3) 0.008(2) 0.008(2)
P1 0.0249(6) 0.0190(8) 0.0338(10) -0.0003(7) 0.0036(6) -0.0004(6)

loop_
_atom_type_symbol
_atom_type_description
_atom_type_scat_dispersion_real
_atom_type_scat_dispersion_imag
_atom_type_scat_source
C C 0.0033 0.0016 'International Tables Vol C Tables 4.2.6.8 and 6.1.1.4'
H H 0.0000 0.0000 'International Tables Vol C Tables 4.2.6.8 and 6.1.1.4'
N N 0.0061 0.0033 'International Tables Vol C Tables 4.2.6.8 and 6.1.1.4'
Al Al 0.0645 0.0514 'International Tables Vol C Tables 4.2.6.8 and 6.1.1.4'
P P 0.1023 0.0942 'International Tables Vol C Tables 4.2.6.8 and 6.1.1.4'
Cl Cl 0.1484 0.1585 'International Tables Vol C Tables 4.2.6.8 and 6.1.1.4'
O O 0.0106 0.0060 'International Tables Vol C Tables 4.2.6.8 and 6.1.1.4'

loop_
_geom_angle_atom_site_label_1
_geom_angle_atom_site_label_2
_geom_angle_atom_site_label_3
_geom_angle
_geom_angle_site_symmetry_1
_geom_angle_site_symmetry_3
_geom_angle_publ_flag
N1 Al1 O1 96.09(17) . . ?
N1 Al1 Cl2 122.54(15) . . ?
O1 Al1 Cl2 90.11(12) . . ?
N1 Al1 Cl1 118.92(15) . . ?
O1 Al1 Cl1 91.95(12) . . ?
Cl2 Al1 Cl1 117.85(9) . . ?
N1 Al1 P1 81.37(13) . . ?
O1 Al1 P1 177.42(13) . . ?
Cl2 Al1 P1 91.67(7) . . ?
Cl1 Al1 P1 88.87(7) . . ?
C2 C1 C6 117.5(5) . . ?
C2 C1 P1 123.9(4) . . ?
C6 C1 P1 118.6(4) . . ?
C3 C2 C1 121.3(5) . . ?
C4 C3 C2 120.6(5) . . ?
C3 C4 C5 119.3(5) . . ?
C6 C5 C4 120.6(5) . . ?
C5 C6 C1 120.5(5) . . ?
C12 C7 C8 116.5(5) . . ?
C12 C7 P1 120.5(4) . . ?
C8 C7 P1 123.0(4) . . ?
C9 C8 C7 120.9(5) . . ?
C10 C9 C8 121.1(6) . . ?
C9 C10 C11 119.3(6) . . ?
C12 C11 C10 120.0(6) . . ?
C11 C12 C7 122.2(6) . . ?
C14 C13 C18 120.0(5) . . ?
C14 C13 P1 123.8(4) . . ?
C18 C13 P1 116.2(4) . . ?
C15 C14 C13 121.7(5) . . ?
C16 C15 C14 118.5(5) . . ?
C15 C16 C17 121.3(5) . . ?
C16 C17 C18 120.9(5) . . ?
N1 C18 C13 120.9(4) . . ?
N1 C18 C17 121.6(5) . . ?
C13 C18 C17 117.4(4) . . ?
C20 C19 C24 121.8(5) . . ?
C20 C19 N1 121.5(5) . . ?
C24 C19 N1 116.7(5) . . ?
C19 C20 C21 117.3(7) . . ?
C19 C20 C25 120.8(5) . . ?
C21 C20 C25 121.8(7) . . ?
C22 C21 C20 122.4(8) . . ?
C21 C22 C23 119.8(7) . . ?
C22 C23 C24 120.3(7) . . ?
C23 C24 C19 118.3(6) . . ?
C23 C24 C26 119.1(6) . . ?
C19 C24 C26 122.6(5) . . ?
O1 C27 C28 106.2(4) . . ?
C29 C28 C27 102.3(4) . . ?
C28 C29 C30 103.8(5) . . ?
O1 C30 C29 103.5(4) . . ?
O2 C31 C32 106.8(4) . . ?
C31 C32 C33 101.2(5) . . ?
C34 C33 C32 102.5(5) . . ?
O2 C34 C33 106.8(5) . . ?
C18 N1 C19 114.3(4) . . ?
C18 N1 Al1 125.7(3) . . ?
C19 N1 Al1 119.7(3) . . ?
C27 O1 C30 108.8(4) . . ?
C27 O1 Al1 126.9(3) . . ?
C30 O1 Al1 124.3(3) . . ?
C34 O2 C31 109.5(4) . . ?
C13 P1 C7 105.0(2) . . ?
C13 P1 C1 107.1(2) . . ?
C7 P1 C1 103.4(2) . . ?
C13 P1 Al1 93.41(17) . . ?
C7 P1 Al1 121.86(15) . . ?
C1 P1 Al1 123.16(17) . . ?

loop_
_geom_bond_atom_site_label_1
_geom_bond_atom_site_label_2
_geom_bond_distance
_geom_bond_site_symmetry_2
_geom_bond_publ_flag
Al1 N1 1.870(4) . ?
Al1 O1 1.981(3) . ?
Al1 Cl2 2.163(2) . ?
Al1 Cl1 2.172(2) . ?
Al1 P1 2.5882(19) . ?
C1 C2 1.392(6) . ?
C1 C6 1.410(7) . ?
C1 P1 1.835(5) . ?
C2 C3 1.374(7) . ?
C3 C4 1.367(8) . ?
C4 C5 1.393(7) . ?
C5 C6 1.365(7) . ?
C7 C12 1.382(7) . ?
C7 C8 1.416(7) . ?
C7 P1 1.812(5) . ?
C8 C9 1.375(7) . ?
C9 C10 1.353(8) . ?
C10 C11 1.392(8) . ?
C11 C12 1.372(7) . ?
C13 C14 1.404(6) . ?
C13 C18 1.406(7) . ?
C13 P1 1.803(5) . ?
C14 C15 1.383(7) . ?
C15 C16 1.373(8) . ?
C16 C17 1.400(6) . ?
C17 C18 1.410(7) . ?
C18 N1 1.407(5) . ?
C19 C20 1.387(7) . ?
C19 C24 1.415(7) . ?
C19 N1 1.442(6) . ?
C20 C21 1.396(9) . ?
C20 C25 1.475(8) . ?
C21 C22 1.366(11) . ?
C22 C23 1.390(11) . ?
C23 C24 1.394(8) . ?
C24 C26 1.519(8) . ?
C27 O1 1.460(5) . ?
C27 C28 1.508(7) . ?
C28 C29 1.488(7) . ?
C29 C30 1.507(7) . ?
C30 O1 1.465(6) . ?
C31 O2 1.422(6) . ?
C31 C32 1.494(8) . ?
C32 C33 1.529(7) . ?
C33 C34 1.493(9) . ?
C34 O2 1.420(7) . ?
